data_7103638
loop_
_publ_author_name
'Holbrey, John D.'
'Reichert, W. Matthew'
'Tkatchenko, Igor'
'Bouajila, Ezzedine'
'Walter, Olaf'
'Tommasi, Immacolata'
'Rogers, Robin D.'

_publ_section_title
;
 1,3-Dimethylimidazolium-2-carboxylate: the unexpected synthesis of an
 ionic liquid precursor and carbene-CO2 adduct
;
_journal_coden_ASTM CHCOFS
_journal_issue 1
_journal_name_full
;
 Chemical Communications (Cambridge, United Kingdom)
;
_journal_page_first 28
_journal_page_last 29
_journal_paper_doi 10.1039/b211519k
_journal_year 2003
_chemical_formula_sum 'C6 H8 N2 O2'
_chemical_formula_weight 140.14
_chemical_name_common 1,3-dimethylimidazolium-2-carboxylate
_space_group_IT_number 60
_symmetry_cell_setting orthorhombic
_symmetry_space_group_name_Hall '-P 2n 2ab'
_symmetry_space_group_name_H-M 'P b c n'
_atom_sites_solution_hydrogens geom
_atom_sites_solution_primary direct
_atom_sites_solution_secondary difmap
_audit_creation_method SHELXL-97
_cell_angle_alpha 90.00
_cell_angle_beta 90.00
_cell_angle_gamma 90.00
_cell_formula_units_Z 4
_cell_length_a 8.334(4)
_cell_length_b 11.605(5)
_cell_length_c 6.706(3)
_cell_measurement_reflns_used 790
_cell_measurement_temperature 173(2)
_cell_volume 648.5(5)
_computing_cell_refinement 'Bruker SMART'
_computing_data_collection 'Bruker SMART'
_computing_data_reduction 'Bruker SHELXTL'
_computing_molecular_graphics 'Bruker SHELXTL'
_computing_publication_material 'Bruker SHELXTL'
_computing_structure_refinement 'SHELXL-97 (Sheldrick, 1997)'
_computing_structure_solution 'SHELXS-97 (Sheldrick, 1990)'
_diffrn_ambient_temperature 173(2)
_diffrn_measured_fraction_theta_full 1.000
_diffrn_measured_fraction_theta_max 1.000
_diffrn_measurement_device_type 'CCD area detector'
_diffrn_measurement_method 'phi and omega scans'
_diffrn_radiation_monochromator graphite
_diffrn_radiation_source 'fine-focus sealed tube'
_diffrn_radiation_type MoK\a
_diffrn_radiation_wavelength 0.71073
_diffrn_reflns_av_R_equivalents 0.0314
_diffrn_reflns_av_sigmaI/netI 0.0155
_diffrn_reflns_limit_h_max 9
_diffrn_reflns_limit_h_min -9
_diffrn_reflns_limit_k_max 12
_diffrn_reflns_limit_k_min -10
_diffrn_reflns_limit_l_max 7
_diffrn_reflns_limit_l_min -7
_diffrn_reflns_number 2546
_diffrn_reflns_theta_full 23.29
_diffrn_reflns_theta_max 23.29
_diffrn_reflns_theta_min 3.01
_exptl_absorpt_coefficient_mu 0.110
_exptl_absorpt_correction_type none
_exptl_crystal_colour orange
_exptl_crystal_density_diffrn 1.435
_exptl_crystal_density_method 'not measured'
_exptl_crystal_description needles
_exptl_crystal_F_000 296
_exptl_crystal_size_max 1.00
_exptl_crystal_size_mid 0.10
_exptl_crystal_size_min 0.04
_refine_diff_density_max 0.130
_refine_diff_density_min -0.249
_refine_diff_density_rms 0.033
_refine_ls_extinction_coef 0.009(4)
_refine_ls_extinction_expression Fc^*^=kFc[1+0.001xFc^2^\l^3^/sin(2\q)]^-1/4^
_refine_ls_extinction_method SHELXL
_refine_ls_goodness_of_fit_ref 1.097
_refine_ls_hydrogen_treatment mixed
_refine_ls_matrix_type full
_refine_ls_number_parameters 64
_refine_ls_number_reflns 470
_refine_ls_number_restraints 0
_refine_ls_restrained_S_all 1.097
_refine_ls_R_factor_all 0.0322
_refine_ls_R_factor_gt 0.0288
_refine_ls_shift/su_max 0.008
_refine_ls_shift/su_mean 0.001
_refine_ls_structure_factor_coef Fsqd
_refine_ls_weighting_details 0.0583,0.0391
_refine_ls_weighting_scheme calc
_refine_ls_wR_factor_gt 0.0795
_refine_ls_wR_factor_ref 0.0824
_reflns_number_gt 417
_reflns_number_total 470
_reflns_threshold_expression >2sigma(I)
_cod_data_source_file b211519k.txt
_cod_data_source_block m1
_cod_depositor_comments
;
The following automatic conversions were performed:
'_symmetry_cell_setting' value 'Orthorhombic' changed to 'orthorhombic'
according to '/home/saulius/struct/CIF-dictionaries/cif_core.dic'
dictionary named 'cif_core.dic' version 2.4.1 from 2010-06-29.

Automatic conversion script
Id: cif_fix_enum 1527 2010-12-29 10:47:43Z saulius 
;
_cod_original_sg_symbol_H-M Pbcn
_cod_database_code 7103638

loop_
_symmetry_equiv_pos_as_xyz
'x, y, z'
'-x+1/2, -y+1/2, z+1/2'
'-x, y, -z+1/2'
'x+1/2, -y+1/2, -z'
'-x, -y, -z'
'x-1/2, y-1/2, -z-1/2'
'x, -y, z-1/2'
'-x-1/2, y-1/2, z'

loop_
_atom_site_label
_atom_site_type_symbol
_atom_site_fract_x
_atom_site_fract_y
_atom_site_fract_z
_atom_site_U_iso_or_equiv
_atom_site_adp_type
_atom_site_occupancy
_atom_site_symmetry_multiplicity
_atom_site_calc_flag
_atom_site_refinement_flags
_atom_site_disorder_assembly
_atom_site_disorder_group
O1 O 0.60373(12) 0.29914(9) 0.14320(16) 0.0429(4) Uani 1 1 d . . .
N1 N 0.62766(13) 0.05376(9) 0.22028(15) 0.0245(4) Uani 1 1 d . . .
C5 C 0.57949(18) -0.05982(11) 0.2319(2) 0.0276(4) Uani 1 1 d . . .
H5C H 0.655(2) -0.1211(14) 0.2120(19) 0.028(4) Uiso 1 1 d . . .
C2 C 0.5000 0.12259(16) 0.2500 0.0225(5) Uani 1 2 d S . .
C7 C 0.5000 0.25380(18) 0.2500 0.0286(6) Uani 1 2 d S . .
C6 C 0.79539(16) 0.08899(14) 0.1873(2) 0.0325(5) Uani 1 1 d . . .
H6A H 0.830(2) 0.1354(16) 0.301(3) 0.042(4) Uiso 1 1 d . . .
H6C H 0.859(2) 0.0151(14) 0.174(2) 0.038(4) Uiso 1 1 d . . .
H6B H 0.803(2) 0.1332(16) 0.071(2) 0.046(5) Uiso 1 1 d . . .

loop_
_atom_site_aniso_label
_atom_site_aniso_U_11
_atom_site_aniso_U_22
_atom_site_aniso_U_33
_atom_site_aniso_U_23
_atom_site_aniso_U_13
_atom_site_aniso_U_12
O1 0.0391(6) 0.0339(7) 0.0557(8) 0.0082(5) 0.0011(5) -0.0088(5)
N1 0.0208(7) 0.0298(7) 0.0228(7) -0.0003(4) -0.0012(4) 0.0011(5)
C5 0.0308(8) 0.0255(9) 0.0264(8) -0.0013(5) -0.0042(5) 0.0039(6)
C2 0.0213(10) 0.0276(10) 0.0185(9) 0.000 -0.0023(6) 0.000
C7 0.0232(10) 0.0294(11) 0.0334(12) 0.000 -0.0086(8) 0.000
C6 0.0198(9) 0.0396(9) 0.0380(9) -0.0012(8) 0.0008(6) -0.0001(6)

loop_
_atom_type_symbol
_atom_type_description
_atom_type_scat_dispersion_real
_atom_type_scat_dispersion_imag
_atom_type_scat_source
C C 0.0033 0.0016 'International Tables Vol C Tables 4.2.6.8 and 6.1.1.4'
H H 0.0000 0.0000 'International Tables Vol C Tables 4.2.6.8 and 6.1.1.4'
N N 0.0061 0.0033 'International Tables Vol C Tables 4.2.6.8 and 6.1.1.4'
O O 0.0106 0.0060 'International Tables Vol C Tables 4.2.6.8 and 6.1.1.4'

loop_
_geom_angle_atom_site_label_1
_geom_angle_atom_site_label_2
_geom_angle_atom_site_label_3
_geom_angle
_geom_angle_site_symmetry_1
_geom_angle_site_symmetry_3
_geom_angle_publ_flag
C2 N1 C5 109.19(12) . . ?
C2 N1 C6 127.44(13) . . ?
C5 N1 C6 123.34(12) . . ?
C5 C5 N1 107.23(8) 3_655 . ?
N1 C2 N1 107.15(16) 3_655 . ?
N1 C2 C7 126.43(8) 3_655 . ?
N1 C2 C7 126.43(8) . . ?
O1 C7 O1 129.8(2) 3_655 . ?
O1 C7 C2 115.11(10) 3_655 . ?
O1 C7 C2 115.11(10) . . ?

loop_
_geom_bond_atom_site_label_1
_geom_bond_atom_site_label_2
_geom_bond_distance
_geom_bond_site_symmetry_2
_geom_bond_publ_flag
O1 C7 1.2398(14) . ?
N1 C2 1.3452(16) . ?
N1 C5 1.3800(18) . ?
N1 C6 1.473(2) . ?
C5 C5 1.347(3) 3_655 ?
C2 N1 1.3452(16) 3_655 ?
C2 C7 1.523(3) . ?
C7 O1 1.2398(14) 3_655 ?
